data_7209727
loop_
_publ_author_name
'Li, Xinfa'
'Zhao, Huajun'
'Zeng, Qihua'

_publ_section_title
;
 Chirality and absolute helicity in a pair of enantiomeric amino acid
 derivatives and their complexes: structures, chiroptical, and
 photoluminescent properties
;
_journal_issue 18
_journal_name_full CrystEngComm
_journal_page_first 3593
_journal_paper_doi 10.1039/c3ce27028a
_journal_volume 15
_journal_year 2013
_chemical_absolute_configuration rmad
_chemical_formula_moiety 'C11 H13 Cu N O5, H2 O'
_chemical_formula_sum 'C11 H15 Cu N O6'
_chemical_formula_weight 320.78
_chemical_name_systematic
;
?
;
_space_group_IT_number 76
_symmetry_cell_setting tetragonal
_symmetry_space_group_name_Hall 'P 4w'
_symmetry_space_group_name_H-M 'P 41'
_atom_sites_solution_hydrogens geom
_atom_sites_solution_primary direct
_atom_sites_solution_secondary difmap
_audit_creation_method SHELXL-97
_cell_angle_alpha 90.00
_cell_angle_beta 90.00
_cell_angle_gamma 90.00
_cell_formula_units_Z 4
_cell_length_a 7.53850(1)
_cell_length_b 7.53850(1)
_cell_length_c 22.7308(1)
_cell_measurement_reflns_used 1475
_cell_measurement_temperature 293(2)
_cell_measurement_theta_max 28.9464
_cell_measurement_theta_min 2.6828
_cell_volume 1291.768(6)
_computing_cell_refinement
;
CrysAlisPro, Agilent Technologies,
Version 1.171.34.49 (release 20-01-2011 CrysAlis171 .NET)
(compiled Jan 20 2011,15:58:25)
;
_computing_data_collection
;
CrysAlisPro, Agilent Technologies,
Version 1.171.34.49 (release 20-01-2011 CrysAlis171 .NET)
(compiled Jan 20 2011,15:58:25)
;
_computing_data_reduction
;
CrysAlisPro, Agilent Technologies,
Version 1.171.34.49 (release 20-01-2011 CrysAlis171 .NET)
(compiled Jan 20 2011,15:58:25)
;
_computing_molecular_graphics 'Bruker SHELXTL'
_computing_publication_material 'Bruker SHELXTL'
_computing_structure_refinement 'SHELXL-97 (Sheldrick, 1997)'
_computing_structure_solution 'SHELXS-97 (Sheldrick, 1990)'
_diffrn_ambient_temperature 293(2)
_diffrn_detector_area_resol_mean 16.2083
_diffrn_measured_fraction_theta_full 0.996
_diffrn_measured_fraction_theta_max 0.996
_diffrn_measurement_device_type 'Xcalibur, Eos'
_diffrn_measurement_method '\w scans'
_diffrn_radiation_monochromator graphite
_diffrn_radiation_source 'fine-focus sealed tube'
_diffrn_radiation_type MoK\a
_diffrn_radiation_wavelength 0.71073
_diffrn_reflns_av_R_equivalents 0.0264
_diffrn_reflns_av_sigmaI/netI 0.0429
_diffrn_reflns_limit_h_max 3
_diffrn_reflns_limit_h_min -9
_diffrn_reflns_limit_k_max 5
_diffrn_reflns_limit_k_min -9
_diffrn_reflns_limit_l_max 28
_diffrn_reflns_limit_l_min -14
_diffrn_reflns_number 2891
_diffrn_reflns_theta_full 26.43
_diffrn_reflns_theta_max 26.43
_diffrn_reflns_theta_min 2.70
_diffrn_standards_interval_count none
_diffrn_standards_interval_time none
_exptl_absorpt_coefficient_mu 1.713
_exptl_absorpt_correction_T_max 0.6640
_exptl_absorpt_correction_T_min 0.4927
_exptl_absorpt_correction_type multi-scan
_exptl_absorpt_process_details
;
CrysAlisPro, Agilent Technologies,
Version 1.171.34.49.
Empirical absorption correction using spherical harmonics,
implemented in SCALE3 ABSPACK scaling algorithm.
;
_exptl_crystal_colour dark-blue
_exptl_crystal_density_diffrn 1.649
_exptl_crystal_density_method 'not measured'
_exptl_crystal_description prism
_exptl_crystal_F_000 660
_exptl_crystal_size_max 0.55
_exptl_crystal_size_mid 0.30
_exptl_crystal_size_min 0.24
_refine_diff_density_max 0.323
_refine_diff_density_min -0.281
_refine_diff_density_rms 0.062
_refine_ls_abs_structure_details 'Flack H D (1983), Acta Cryst. A39, 876-881'
_refine_ls_abs_structure_Flack 0.009(16)
_refine_ls_extinction_method none
_refine_ls_goodness_of_fit_ref 1.004
_refine_ls_hydrogen_treatment constr
_refine_ls_matrix_type full
_refine_ls_number_parameters 173
_refine_ls_number_reflns 1851
_refine_ls_number_restraints 1
_refine_ls_restrained_S_all 1.003
_refine_ls_R_factor_all 0.0330
_refine_ls_R_factor_gt 0.0298
_refine_ls_shift/su_max 0.000
_refine_ls_shift/su_mean 0.000
_refine_ls_structure_factor_coef Fsqd
_refine_ls_weighting_details 'calc w=1/[\s^2^(Fo^2^)+(0.0320P)^2^+0.2000P] where P=(Fo^2^+2Fc^2^)/3'
_refine_ls_weighting_scheme calc
_refine_ls_wR_factor_gt 0.0632
_refine_ls_wR_factor_ref 0.0649
_reflns_number_gt 1752
_reflns_number_total 1851
_reflns_threshold_expression >2sigma(I)
_cod_data_source_file c3ce27028a.txt
_cod_data_source_block 2D
_cod_original_cell_volume 1291.77(7)
_cod_original_sg_symbol_H-M P4(1)
_cod_database_code 7209727

loop_
_symmetry_equiv_pos_as_xyz
'x, y, z'
'-y, x, z+1/4'
'-x, -y, z+1/2'
'y, -x, z+3/4'

loop_
_atom_site_label
_atom_site_type_symbol
_atom_site_fract_x
_atom_site_fract_y
_atom_site_fract_z
_atom_site_U_iso_or_equiv
_atom_site_adp_type
_atom_site_occupancy
_atom_site_symmetry_multiplicity
_atom_site_calc_flag
_atom_site_refinement_flags
Cu1 Cu 0.80916(5) 0.65734(6) 0.171310(18) 0.02214(12) Uani 1 1 d .
O1 O 0.9799(3) 0.6683(3) 0.10701(12) 0.0286(6) Uani 1 1 d .
O2 O 0.9961(4) 0.3776(4) 0.11991(11) 0.0327(7) Uani 1 1 d .
O3 O 0.6296(3) 0.6997(3) 0.22976(11) 0.0263(6) Uani 1 1 d .
O4 O 0.3379(3) 0.7028(4) 0.24212(12) 0.0303(6) Uani 1 1 d .
O5 O 0.9872(4) 0.7225(6) 0.22784(15) 0.0709(14) Uani 1 1 d .
H5A H 1.0991 0.7168 0.2322 0.106 Uiso 1 1 d R
H5B H 0.9394 0.7720 0.2575 0.106 Uiso 1 1 d R
O6 O 0.9706(4) 0.8823(4) 0.33389(15) 0.0525(9) Uani 1 1 d .
H6B H 1.0778 0.9108 0.3406 0.079 Uiso 1 1 d R
H6C H 0.8720 0.9310 0.3421 0.079 Uiso 1 1 d R
N1 N 0.6047(4) 0.5830(4) 0.11968(13) 0.0176(6) Uani 1 1 d .
H1A H 0.6262 0.6228 0.0826 0.021 Uiso 1 1 calc R
C1 C 1.0271(4) 0.5120(5) 0.09037(17) 0.0225(8) Uani 1 1 d .
C2 C 0.5019(5) 0.1264(4) 0.28346(16) 0.0214(8) Uani 1 1 d .
C3 C 0.3552(5) 0.1710(5) 0.25003(18) 0.0264(8) Uani 1 1 d .
H3A H 0.2422 0.1420 0.2633 0.032 Uiso 1 1 calc R
C4 C 0.3756(5) 0.2584(5) 0.19700(18) 0.0265(8) Uani 1 1 d .
H4A H 0.2755 0.2889 0.1754 0.032 Uiso 1 1 calc R
C5 C 0.5429(5) 0.3018(4) 0.17526(19) 0.0220(7) Uani 1 1 d .
C6 C 0.6896(5) 0.2583(5) 0.21007(18) 0.0284(9) Uani 1 1 d .
H6A H 0.8029 0.2874 0.1971 0.034 Uiso 1 1 calc R
C7 C 0.6689(5) 0.1730(5) 0.26314(19) 0.0296(9) Uani 1 1 d .
H7A H 0.7683 0.1463 0.2857 0.036 Uiso 1 1 calc R
C8 C 0.5676(5) 0.3876(4) 0.11643(16) 0.0225(8) Uani 1 1 d .
H8A H 0.4613 0.3691 0.0932 0.027 Uiso 1 1 calc R
H8B H 0.6651 0.3298 0.0963 0.027 Uiso 1 1 calc R
C9 C 0.4710(5) 0.6935(5) 0.21054(17) 0.0197(8) Uani 1 1 d .
C10 C 0.4497(5) 0.6819(5) 0.14351(17) 0.0193(8) Uani 1 1 d .
H10A H 0.3405 0.6173 0.1342 0.023 Uiso 1 1 calc R
C11 C 0.4414(6) 0.8654(5) 0.11656(18) 0.0349(10) Uani 1 1 d .
H11A H 0.4296 0.8554 0.0746 0.052 Uiso 1 1 calc R
H11B H 0.5481 0.9290 0.1258 0.052 Uiso 1 1 calc R
H11C H 0.3411 0.9282 0.1322 0.052 Uiso 1 1 calc R

loop_
_atom_site_aniso_label
_atom_site_aniso_U_11
_atom_site_aniso_U_22
_atom_site_aniso_U_33
_atom_site_aniso_U_23
_atom_site_aniso_U_13
_atom_site_aniso_U_12
Cu1 0.0153(2) 0.0353(3) 0.01588(19) -0.0047(2) 0.0015(2) 0.00100(18)
O1 0.0251(14) 0.0373(15) 0.0234(14) -0.0048(13) 0.0088(12) -0.0008(12)
O2 0.0331(15) 0.0388(15) 0.0261(15) 0.0050(14) 0.0102(13) 0.0006(12)
O3 0.0175(12) 0.0466(16) 0.0149(13) -0.0064(13) -0.0008(11) 0.0003(11)
O4 0.0216(13) 0.0497(17) 0.0197(14) -0.0048(14) 0.0044(12) 0.0001(12)
O5 0.0142(14) 0.159(4) 0.039(2) -0.050(3) 0.0005(14) 0.0041(19)
O6 0.0385(17) 0.071(2) 0.048(2) -0.0141(19) 0.0010(16) -0.0013(16)
N1 0.0230(14) 0.0190(14) 0.0107(13) 0.0010(12) 0.0021(13) -0.0028(11)
C1 0.0119(16) 0.038(2) 0.0175(18) -0.0064(18) 0.0035(15) -0.0016(15)
C2 0.034(2) 0.0147(16) 0.0156(17) -0.0013(14) 0.0014(17) 0.0000(15)
C3 0.0263(19) 0.0256(19) 0.028(2) 0.0057(17) 0.0051(17) -0.0040(16)
C4 0.0226(18) 0.0259(19) 0.031(2) 0.0046(17) -0.0057(17) -0.0006(15)
C5 0.0309(17) 0.0157(15) 0.0193(17) 0.0002(17) 0.001(2) -0.0011(14)
C6 0.0220(19) 0.039(2) 0.025(2) 0.0100(19) 0.0030(17) 0.0002(17)
C7 0.0261(19) 0.037(2) 0.025(2) 0.0085(19) -0.0019(17) 0.0004(17)
C8 0.0300(19) 0.0219(18) 0.0155(17) 0.0005(16) 0.0003(16) 0.0000(15)
C9 0.0176(18) 0.0264(19) 0.0152(18) -0.0026(16) -0.0014(16) -0.0011(15)
C10 0.0177(17) 0.0234(18) 0.0169(18) -0.0021(16) -0.0031(16) -0.0004(14)
C11 0.044(2) 0.028(2) 0.033(2) 0.0015(19) -0.002(2) 0.0091(18)

loop_
_atom_type_symbol
_atom_type_description
_atom_type_scat_dispersion_real
_atom_type_scat_dispersion_imag
_atom_type_scat_source
C C 0.0033 0.0016 'International Tables Vol C Tables 4.2.6.8 and 6.1.1.4'
H H 0.0000 0.0000 'International Tables Vol C Tables 4.2.6.8 and 6.1.1.4'
N N 0.0061 0.0033 'International Tables Vol C Tables 4.2.6.8 and 6.1.1.4'
O O 0.0106 0.0060 'International Tables Vol C Tables 4.2.6.8 and 6.1.1.4'
Cu Cu 0.3201 1.2651 'International Tables Vol C Tables 4.2.6.8 and 6.1.1.4'

loop_
_geom_angle_atom_site_label_1
_geom_angle_atom_site_label_2
_geom_angle_atom_site_label_3
_geom_angle
_geom_angle_site_symmetry_3
O5 Cu1 O3 89.27(12) .
O5 Cu1 O1 91.68(12) .
O3 Cu1 O1 167.31(11) .
O5 Cu1 N1 173.63(14) .
O3 Cu1 N1 84.85(11) .
O1 Cu1 N1 94.59(11) .
C1 O1 Cu1 111.3(2) .
C9 O3 Cu1 114.7(2) .
Cu1 O5 H5A 139.3 .
Cu1 O5 H5B 110.2 .
H5A O5 H5B 110.5 .
H6B O6 H6C 133.1 .
C10 N1 C8 111.3(3) .
C10 N1 Cu1 104.4(2) .
C8 N1 Cu1 116.4(2) .
C10 N1 H1A 108.2 .
C8 N1 H1A 108.2 .
Cu1 N1 H1A 108.2 .
O2 C1 O1 122.5(3) .
O2 C1 C2 120.4(3) 4_664
O1 C1 C2 117.1(3) 4_664
C3 C2 C7 118.8(4) .
C3 C2 C1 122.7(3) 2_645
C7 C2 C1 118.5(3) 2_645
C4 C3 C2 120.4(4) .
C4 C3 H3A 119.8 .
C2 C3 H3A 119.8 .
C3 C4 C5 121.5(4) .
C3 C4 H4A 119.3 .
C5 C4 H4A 119.3 .
C4 C5 C6 117.4(4) .
C4 C5 C8 122.0(3) .
C6 C5 C8 120.6(3) .
C7 C6 C5 121.1(4) .
C7 C6 H6A 119.5 .
C5 C6 H6A 119.5 .
C6 C7 C2 120.9(4) .
C6 C7 H7A 119.6 .
C2 C7 H7A 119.6 .
C5 C8 N1 113.8(3) .
C5 C8 H8A 108.8 .
N1 C8 H8A 108.8 .
C5 C8 H8B 108.8 .
N1 C8 H8B 108.8 .
H8A C8 H8B 107.7 .
O4 C9 O3 124.1(3) .
O4 C9 C10 119.7(3) .
O3 C9 C10 116.2(3) .
N1 C10 C11 110.1(3) .
N1 C10 C9 107.9(3) .
C11 C10 C9 110.7(3) .
N1 C10 H10A 109.4 .
C11 C10 H10A 109.4 .
C9 C10 H10A 109.4 .
C10 C11 H11A 109.5 .
C10 C11 H11B 109.5 .
H11A C11 H11B 109.5 .
C10 C11 H11C 109.5 .
H11A C11 H11C 109.5 .
H11B C11 H11C 109.5 .

loop_
_geom_bond_atom_site_label_1
_geom_bond_atom_site_label_2
_geom_bond_distance
_geom_bond_site_symmetry_2
Cu1 O5 1.922(3) .
Cu1 O3 1.923(2) .
Cu1 O1 1.949(3) .
Cu1 N1 2.017(3) .
O1 C1 1.288(5) .
O2 C1 1.238(5) .
O3 C9 1.274(4) .
O4 C9 1.235(4) .
O5 H5A 0.8500 .
O5 H5B 0.8500 .
O6 H6B 0.8500 .
O6 H6C 0.8499 .
N1 C10 1.488(4) .
N1 C8 1.501(4) .
N1 H1A 0.9100 .
C1 C2 1.498(5) 4_664
C2 C3 1.383(5) .
C2 C7 1.387(5) .
C2 C1 1.498(5) 2_645
C3 C4 1.382(5) .
C3 H3A 0.9300 .
C4 C5 1.393(5) .
C4 H4A 0.9300 .
C5 C6 1.399(5) .
C5 C8 1.497(5) .
C6 C7 1.376(6) .
C6 H6A 0.9300 .
C7 H7A 0.9300 .
C8 H8A 0.9700 .
C8 H8B 0.9700 .
C9 C10 1.535(5) .
C10 C11 1.515(5) .
C10 H10A 0.9800 .
C11 H11A 0.9600 .
C11 H11B 0.9600 .
C11 H11C 0.9600 .

loop_
_geom_hbond_atom_site_label_D
_geom_hbond_atom_site_label_H
_geom_hbond_atom_site_label_A
_geom_hbond_distance_DH
_geom_hbond_distance_HA
_geom_hbond_distance_DA
_geom_hbond_angle_DHA
_geom_hbond_site_symmetry_A
O5 H5A O4 0.85 1.82 2.668(4) 179.4 1_655
O5 H5B O6 0.85 1.94 2.698(5) 147.7 .
O6 H6B O1 0.85 2.02 2.868(4) 179.6 2_755
O6 H6C O2 0.85 2.04 2.881(4) 167.6 2_655
N1 H1A O4 0.91 2.16 3.051(4) 167.7 4_564

loop_
_geom_torsion_atom_site_label_1
_geom_torsion_atom_site_label_2
_geom_torsion_atom_site_label_3
_geom_torsion_atom_site_label_4
_geom_torsion
_geom_torsion_site_symmetry_1
_geom_torsion_site_symmetry_4
O5 Cu1 O1 C1 104.1(3) . .
O3 Cu1 O1 C1 -161.8(4) . .
N1 Cu1 O1 C1 -74.8(3) . .
O5 Cu1 O3 C9 171.9(3) . .
O1 Cu1 O3 C9 77.5(6) . .
N1 Cu1 O3 C9 -10.6(3) . .
O5 Cu1 N1 C10 49.0(15) . .
O3 Cu1 N1 C10 26.3(2) . .
O1 Cu1 N1 C10 -141.0(2) . .
O5 Cu1 N1 C8 -74.1(15) . .
O3 Cu1 N1 C8 -96.8(2) . .
O1 Cu1 N1 C8 95.9(2) . .
Cu1 O1 C1 O2 -14.1(4) . .
Cu1 O1 C1 C2 167.2(2) . 4_664
C7 C2 C3 C4 0.8(6) . .
C1 C2 C3 C4 -178.2(3) 2_645 .
C2 C3 C4 C5 0.9(6) . .
C3 C4 C5 C6 -1.9(6) . .
C3 C4 C5 C8 176.6(3) . .
C4 C5 C6 C7 1.2(6) . .
C8 C5 C6 C7 -177.4(4) . .
C5 C6 C7 C2 0.5(6) . .
C3 C2 C7 C6 -1.6(6) . .
C1 C2 C7 C6 177.5(4) 2_645 .
C4 C5 C8 N1 102.5(4) . .
C6 C5 C8 N1 -79.0(4) . .
C10 N1 C8 C5 -65.6(4) . .
Cu1 N1 C8 C5 53.8(4) . .
Cu1 O3 C9 O4 173.8(3) . .
Cu1 O3 C9 C10 -8.9(4) . .
C8 N1 C10 C11 -148.2(3) . .
Cu1 N1 C10 C11 85.4(3) . .
C8 N1 C10 C9 90.8(3) . .
Cu1 N1 C10 C9 -35.5(3) . .
O4 C9 C10 N1 -151.3(3) . .
O3 C9 C10 N1 31.3(4) . .
O4 C9 C10 C11 88.2(4) . .
O3 C9 C10 C11 -89.2(4) . .
